data_7127075
loop_
_publ_author_name
'Xu, Fen'
'Song, Yuan-Yuan'
'Zhu, Wen-Jing'
'Liu, Chun-Sen'
'Lu, Ya-Zhou'
'Du, Miao'

_publ_section_title
;
 Rhodium-catalyzed multiple C-H activation/highly <i>meta</i>-selective
 C-H amination between amidines and alkynes.
;
_journal_issue 76
_journal_name_full 'Chemical communications (Cambridge, England)'
_journal_page_first 11227
_journal_page_last 11230
_journal_paper_doi 10.1039/d0cc04885b
_journal_volume 56
_journal_year 2020
_chemical_formula_moiety '0.31(C23 H26 Cl2 N2 Rh), 0.15(C14 H10)'
_chemical_formula_sum 'C9.23 H9.54 Cl0.62 N0.62 Rh0.31'
_chemical_formula_weight 182.58
_space_group_crystal_system monoclinic
_space_group_IT_number 14
_space_group_name_Hall '-P 2yn'
_space_group_name_H-M_alt 'P 1 21/n 1'
_atom_sites_solution_hydrogens geom
_atom_sites_solution_primary dual
_audit_creation_date 2019-12-16
_audit_creation_method
;
Olex2 1.2
(compiled 2018.05.29 svn.r3508 for OlexSys, GUI svn.r5506)
;
_audit_update_record
;
2019-12-26 deposited with the CCDC.	2020-08-12 downloaded from the CCDC.
;
_cell_angle_alpha 90
_cell_angle_beta 98.679(2)
_cell_angle_gamma 90
_cell_formula_units_Z 13
_cell_length_a 15.6342(3)
_cell_length_b 7.29120(10)
_cell_length_c 25.8878(5)
_cell_measurement_reflns_used 6762
_cell_measurement_temperature 294(2)
_cell_measurement_theta_max 73.6810
_cell_measurement_theta_min 5.5350
_cell_volume 2917.21(9)
_computing_cell_refinement 'CrysAlisPro 1.171.38.46 (Rigaku OD, 2015)'
_computing_data_collection 'CrysAlisPro 1.171.38.46 (Rigaku OD, 2015)'
_computing_data_reduction 'CrysAlisPro 1.171.38.46 (Rigaku OD, 2015)'
_computing_molecular_graphics 'Olex2 (Dolomanov et al., 2009)'
_computing_publication_material 'Olex2 (Dolomanov et al., 2009)'
_computing_structure_refinement 'ShelXL (Sheldrick, 2015)'
_computing_structure_solution 'ShelXT (Sheldrick, 2015)'
_diffrn_ambient_temperature 294(2)
_diffrn_detector 'CCD plate'
_diffrn_detector_area_resol_mean 5.3031
_diffrn_detector_type AtlasS2
_diffrn_measured_fraction_theta_full 0.999
_diffrn_measured_fraction_theta_max 0.965
_diffrn_measurement_details
;
List of Runs (angles in degrees, time in seconds):

  # Type    Start    End  Width  t~exp~   \w     \q     \k     \f   Frames
#--------------------------------------------------------------------------
  1  \w    -33.00  22.00   1.00    1.16    --   40.80 -38.00  60.00   55
  2  \w     23.00  50.00   1.00    1.16    --   40.80-125.00  60.00   27
  3  \w     26.00  99.00   1.00    4.64    --  107.14 -95.00 150.00   73
  4  \w     84.00 116.00   1.00    4.64    --  107.14  30.00 -60.00   32
  5  \w     84.00 166.00   1.00    4.64    --  107.14  77.00 -60.00   82
  6  \w     97.00 178.00   1.00    4.64    --  107.14 125.00-180.00   81
  7  \w     94.00 169.00   1.00    4.64    --  107.14  61.00   0.00   75
  8  \w     68.00 139.00   1.00    4.64    --  107.14 -77.00-180.00   71
  9  \w    -70.00  35.00   1.00    1.16    --  -40.80  77.00 -90.00  105
 10  \w    -87.00 -13.00   1.00    1.16    --  -40.80 -57.00 120.00   74
;
_diffrn_measurement_device 'four-circle diffractometer'
_diffrn_measurement_device_type 'SuperNova, Dual, Cu at zero, AtlasS2'
_diffrn_measurement_method '\w scans'
_diffrn_orient_matrix_type 'CrysAlisPro convention (1999,Acta A55,543-557)'
_diffrn_orient_matrix_UB_11 -0.0011200000
_diffrn_orient_matrix_UB_12 -0.1035969000
_diffrn_orient_matrix_UB_13 0.0517745000
_diffrn_orient_matrix_UB_21 -0.0267133000
_diffrn_orient_matrix_UB_22 -0.1771413000
_diffrn_orient_matrix_UB_23 -0.0306897000
_diffrn_orient_matrix_UB_31 0.0960020000
_diffrn_orient_matrix_UB_32 -0.0504233000
_diffrn_orient_matrix_UB_33 0.0014903000
_diffrn_radiation_monochromator mirror
_diffrn_radiation_probe x-ray
_diffrn_radiation_type CuK\a
_diffrn_radiation_wavelength 1.54184
_diffrn_reflns_av_R_equivalents 0.0417
_diffrn_reflns_av_unetI/netI 0.0499
_diffrn_reflns_Laue_measured_fraction_full 0.999
_diffrn_reflns_Laue_measured_fraction_max 0.965
_diffrn_reflns_limit_h_max 18
_diffrn_reflns_limit_h_min -14
_diffrn_reflns_limit_k_max 8
_diffrn_reflns_limit_k_min -9
_diffrn_reflns_limit_l_max 22
_diffrn_reflns_limit_l_min -32
_diffrn_reflns_number 10953
_diffrn_reflns_point_group_measured_fraction_full 0.999
_diffrn_reflns_point_group_measured_fraction_max 0.965
_diffrn_reflns_theta_full 67.684
_diffrn_reflns_theta_max 73.802
_diffrn_reflns_theta_min 3.454
_diffrn_source 'micro-focus sealed X-ray tube'
_diffrn_source_type 'SuperNova (Cu) X-ray Source'
_exptl_absorpt_coefficient_mu 6.560
_exptl_absorpt_correction_T_max 1.00000
_exptl_absorpt_correction_T_min 0.21939
_exptl_absorpt_correction_type multi-scan
_exptl_absorpt_process_details
;
CrysAlisPro 1.171.38.46 (Rigaku Oxford Diffraction, 2015)
Empirical absorption correction using spherical harmonics,
 implemented in SCALE3 ABSPACK scaling algorithm.
;
_exptl_crystal_colour colorless
_exptl_crystal_density_diffrn 1.351
_exptl_crystal_description prism
_exptl_crystal_F_000 1216
_exptl_crystal_size_max 0.26
_exptl_crystal_size_mid 0.24
_exptl_crystal_size_min 0.24
_refine_diff_density_max 0.693
_refine_diff_density_min -0.854
_refine_diff_density_rms 0.078
_refine_ls_extinction_method none
_refine_ls_goodness_of_fit_ref 1.040
_refine_ls_hydrogen_treatment constr
_refine_ls_matrix_type full
_refine_ls_number_parameters 321
_refine_ls_number_reflns 5691
_refine_ls_number_restraints 0
_refine_ls_restrained_S_all 1.040
_refine_ls_R_factor_all 0.0376
_refine_ls_R_factor_gt 0.0338
_refine_ls_shift/su_max 0.004
_refine_ls_shift/su_mean 0.000
_refine_ls_structure_factor_coef Fsqd
_refine_ls_weighting_details 'w=1/[\s^2^(Fo^2^)+(0.0448P)^2^] where P=(Fo^2^+2Fc^2^)/3'
_refine_ls_weighting_scheme calc
_refine_ls_wR_factor_gt 0.0836
_refine_ls_wR_factor_ref 0.0868
_reflns_Friedel_coverage 0.000
_reflns_number_gt 5135
_reflns_number_total 5691
_reflns_threshold_expression 'I > 2\s(I)'
_cod_data_source_file d0cc04885b2.cif
_cod_data_source_block syy-h4
_cod_depositor_comments 'Adding full bibliography for 7127071--7127077.cif.'
_cod_database_code 7127075
_shelx_shelxl_version_number 2018/1
_chemical_oxdiff_usercomment 'C H N'
_shelx_space_group_comment
;
The symmetry employed for this shelxl refinement is uniquely defined
by the following loop, which should always be used as a source of
symmetry information in preference to the above space-group names.
They are only intended as comments.
;
_shelx_estimated_absorpt_t_max 0.302
_shelx_estimated_absorpt_t_min 0.280
_reflns_odcompleteness_completeness 99.95
_reflns_odcompleteness_iscentric 1
_reflns_odcompleteness_theta 66.97
_olex2_refinement_description
;
1. Fixed Uiso
 At 1.2 times of:
  All C(H) groups, All N(H) groups
 At 1.5 times of:
  All C(H,H,H) groups
2.a Aromatic/amide H refined with riding coordinates:
 N2(H2), C1(H1), C2(H2A), C26(H26), C7(H7), C30(H30), C18(H18), C27(H27),
 C5(H5), C20(H20), C22(H22), C6(H6), C28(H28), C21(H21), C23(H23), C29(H29)
2.b Idealised Me refined as rotating group:
 C15(H15A,H15B,H15C), C8(H8A,H8B,H8C), C14(H14A,H14B,H14C), C17(H17A,H17B,
 H17C), C16(H16A,H16B,H16C)
;
_olex2_submission_special_instructions 'No special instructions were received'
_oxdiff_exptl_absorpt_empirical_details
;
Empirical correction (ABSPACK) includes:
- Absorption correction using spherical harmonics
- Frame scaling
;
_oxdiff_exptl_absorpt_empirical_full_max 3.191
_oxdiff_exptl_absorpt_empirical_full_min 0.539

loop_
_space_group_symop_operation_xyz
'x, y, z'
'-x+1/2, y+1/2, -z+1/2'
'-x, -y, -z'
'x-1/2, -y-1/2, z-1/2'

loop_
_atom_site_label
_atom_site_type_symbol
_atom_site_fract_x
_atom_site_fract_y
_atom_site_fract_z
_atom_site_U_iso_or_equiv
_atom_site_adp_type
_atom_site_occupancy
_atom_site_site_symmetry_order
_atom_site_calc_flag
_atom_site_refinement_flags_posn
_atom_site_refinement_flags_adp
_atom_site_refinement_flags_occupancy
_atom_site_disorder_assembly
_atom_site_disorder_group
Rh1 Rh 0.60478(2) 0.52694(2) 0.60609(2) 0.03140(8) Uani 1 1 d . . . . .
Cl1 Cl 0.60953(4) 0.34058(9) 0.52861(2) 0.04214(14) Uani 1 1 d . . . . .
Cl2 Cl 0.63602(4) 0.26113(9) 0.66431(3) 0.04513(15) Uani 1 1 d . . . . .
N1 N 0.46940(15) 0.4777(3) 0.59407(9) 0.0387(5) Uani 1 1 d . . . . .
N2 N 0.44842(17) 0.3617(5) 0.67319(10) 0.0590(7) Uani 1 1 d . . . . .
H2 H 0.501962 0.329620 0.677668 0.071 Uiso 1 1 calc R . . . .
C11 C 0.58623(18) 0.8184(4) 0.60716(10) 0.0402(5) Uani 1 1 d . . . . .
C10 C 0.64313(18) 0.7742(3) 0.57147(10) 0.0400(5) Uani 1 1 d . . . . .
C9 C 0.71865(17) 0.6863(4) 0.59941(11) 0.0432(6) Uani 1 1 d . . . . .
C13 C 0.70769(19) 0.6789(4) 0.65298(11) 0.0462(6) Uani 1 1 d . . . . .
C25 C 0.41656(18) 0.4246(4) 0.62491(11) 0.0426(6) Uani 1 1 d . . . . .
C12 C 0.62471(19) 0.7545(4) 0.65822(10) 0.0430(6) Uani 1 1 d . . . . .
C19 C 0.4058(2) 0.3417(6) 0.71715(12) 0.0578(8) Uani 1 1 d . . . . .
C15 C 0.5020(2) 0.9163(4) 0.59408(14) 0.0559(7) Uani 1 1 d . . . . .
H15A H 0.471547 0.869813 0.561743 0.084 Uiso 1 1 calc GR . . . .
H15B H 0.512379 1.045166 0.590639 0.084 Uiso 1 1 calc GR . . . .
H15C H 0.467763 0.896947 0.621428 0.084 Uiso 1 1 calc GR . . . .
C24 C 0.3216(2) 0.4174(5) 0.60725(11) 0.0524(7) Uani 1 1 d . . . . .
C8 C 0.7954(2) 0.6212(5) 0.57663(17) 0.0640(9) Uani 1 1 d . . . . .
H8A H 0.829354 0.540721 0.600949 0.096 Uiso 1 1 calc GR . . . .
H8B H 0.829869 0.724536 0.569583 0.096 Uiso 1 1 calc GR . . . .
H8C H 0.776307 0.556343 0.544688 0.096 Uiso 1 1 calc GR . . . .
C1 C 0.8078(2) 1.1198(5) 0.59762(16) 0.0617(8) Uani 1 1 d . . . . .
H1 H 0.750858 1.161083 0.592691 0.074 Uiso 1 1 calc R . . . .
C14 C 0.6291(2) 0.8213(5) 0.51435(11) 0.0558(8) Uani 1 1 d . . . . .
H14A H 0.664551 0.743741 0.496374 0.084 Uiso 1 1 calc GR . . . .
H14B H 0.644421 0.947238 0.509959 0.084 Uiso 1 1 calc GR . . . .
H14C H 0.569330 0.803062 0.500198 0.084 Uiso 1 1 calc GR . . . .
C2 C 0.8506(2) 1.0978(5) 0.55509(16) 0.0616(8) Uani 1 1 d . . . . .
H2A H 0.822547 1.124404 0.521648 0.074 Uiso 1 1 calc R . . . .
C26 C 0.2778(2) 0.5643(6) 0.58239(13) 0.0643(9) Uani 1 1 d . . . . .
H26 H 0.307560 0.671646 0.577304 0.077 Uiso 1 1 calc R . . . .
C17 C 0.7725(3) 0.6082(6) 0.69713(15) 0.0706(10) Uani 1 1 d . . . . .
H17A H 0.742762 0.549132 0.722417 0.106 Uiso 1 1 calc GR . . . .
H17B H 0.806105 0.708569 0.713338 0.106 Uiso 1 1 calc GR . . . .
H17C H 0.810032 0.521587 0.683893 0.106 Uiso 1 1 calc GR . . . .
C7 C 0.8487(3) 1.0812(6) 0.64703(16) 0.0708(10) Uani 1 1 d . . . . .
H7 H 0.819998 1.097373 0.675635 0.085 Uiso 1 1 calc R . . . .
C3 C 0.9364(2) 1.0355(5) 0.56237(17) 0.0609(9) Uani 1 1 d . . . . .
C16 C 0.5882(3) 0.7785(6) 0.70778(13) 0.0685(10) Uani 1 1 d . . . . .
H16A H 0.527007 0.755899 0.701425 0.103 Uiso 1 1 calc GR . . . .
H16B H 0.598656 0.901605 0.720337 0.103 Uiso 1 1 calc GR . . . .
H16C H 0.615371 0.693587 0.733480 0.103 Uiso 1 1 calc GR . . . .
C30 C 0.2769(3) 0.2562(7) 0.61361(17) 0.0807(12) Uani 1 1 d . . . . .
H30 H 0.305863 0.156092 0.630270 0.097 Uiso 1 1 calc R . . . .
C18 C 0.3469(3) 0.4689(7) 0.72907(16) 0.0787(13) Uani 1 1 d . . . . .
H18 H 0.332595 0.568862 0.707161 0.094 Uiso 1 1 calc R . . . .
C27 C 0.1887(3) 0.5532(9) 0.56472(18) 0.0925(16) Uani 1 1 d . . . . .
H27 H 0.158907 0.653454 0.548727 0.111 Uiso 1 1 calc R . . . .
C4 C 0.9808(3) 1.0106(6) 0.5183(2) 0.0698(10) Uani 1 1 d . . . . .
C5 C 0.9759(3) 0.9954(7) 0.6118(2) 0.0812(13) Uani 1 1 d . . . . .
H5 H 1.032524 0.952177 0.617011 0.097 Uiso 1 1 calc R . . . .
C20 C 0.4268(3) 0.1967(7) 0.75031(16) 0.0811(12) Uani 1 1 d . . . . .
H20 H 0.466969 0.110487 0.742828 0.097 Uiso 1 1 calc R . . . .
C22 C 0.3291(3) 0.3043(10) 0.80626(18) 0.105(2) Uani 1 1 d . . . . .
H22 H 0.303034 0.291322 0.836047 0.126 Uiso 1 1 calc R . . . .
C6 C 0.9329(3) 1.0181(8) 0.65406(19) 0.0896(15) Uani 1 1 d . . . . .
H6 H 0.960763 0.990702 0.687495 0.107 Uiso 1 1 calc R . . . .
C28 C 0.1462(3) 0.3923(11) 0.5713(2) 0.112(2) Uani 1 1 d . . . . .
H28 H 0.087136 0.383929 0.559425 0.135 Uiso 1 1 calc R . . . .
C21 C 0.3884(4) 0.1777(9) 0.79505(19) 0.1050(19) Uani 1 1 d . . . . .
H21 H 0.402915 0.078976 0.817389 0.126 Uiso 1 1 calc R . . . .
C23 C 0.3088(3) 0.4482(10) 0.77376(19) 0.106(2) Uani 1 1 d . . . . .
H23 H 0.268750 0.534473 0.781479 0.128 Uiso 1 1 calc R . . . .
C29 C 0.1888(3) 0.2447(10) 0.5950(2) 0.114(2) Uani 1 1 d . . . . .
H29 H 0.159022 0.136305 0.598808 0.136 Uiso 1 1 calc R . . . .

loop_
_atom_site_aniso_label
_atom_site_aniso_U_11
_atom_site_aniso_U_22
_atom_site_aniso_U_33
_atom_site_aniso_U_23
_atom_site_aniso_U_13
_atom_site_aniso_U_12
Rh1 0.03735(11) 0.02880(12) 0.02682(10) -0.00018(6) 0.00081(7) -0.00279(6)
Cl1 0.0510(3) 0.0405(3) 0.0341(3) -0.0070(2) 0.0035(2) -0.0018(2)
Cl2 0.0485(3) 0.0406(3) 0.0457(3) 0.0120(3) 0.0053(3) 0.0029(2)
N1 0.0396(11) 0.0400(12) 0.0364(11) -0.0033(9) 0.0059(9) -0.0054(8)
N2 0.0459(13) 0.090(2) 0.0430(13) 0.0132(14) 0.0127(11) 0.0089(13)
C11 0.0499(14) 0.0287(12) 0.0385(13) -0.0045(10) -0.0046(10) -0.0013(10)
C10 0.0534(14) 0.0273(12) 0.0378(12) 0.0016(10) 0.0014(11) -0.0076(10)
C9 0.0419(13) 0.0362(14) 0.0504(14) -0.0010(11) 0.0032(11) -0.0109(10)
C13 0.0516(15) 0.0386(14) 0.0426(13) 0.0013(11) -0.0110(11) -0.0105(11)
C25 0.0438(14) 0.0444(14) 0.0410(13) -0.0053(12) 0.0106(11) -0.0036(11)
C12 0.0569(15) 0.0341(13) 0.0346(12) -0.0039(10) -0.0038(11) -0.0055(11)
C19 0.0502(16) 0.085(2) 0.0386(14) 0.0028(15) 0.0094(12) -0.0099(15)
C15 0.0573(17) 0.0397(15) 0.0658(19) -0.0065(15) -0.0065(14) 0.0077(13)
C24 0.0469(15) 0.076(2) 0.0352(13) -0.0038(14) 0.0101(11) -0.0097(14)
C8 0.0489(17) 0.0550(19) 0.092(3) -0.0034(18) 0.0221(17) -0.0084(14)
C1 0.0527(17) 0.0549(19) 0.078(2) 0.0003(17) 0.0116(16) 0.0058(14)
C14 0.082(2) 0.0478(17) 0.0362(13) 0.0073(12) 0.0045(13) -0.0131(15)
C2 0.0559(18) 0.059(2) 0.071(2) 0.0121(17) 0.0116(16) 0.0008(15)
C26 0.0478(17) 0.099(3) 0.0468(16) 0.0050(18) 0.0080(13) 0.0017(17)
C17 0.071(2) 0.064(2) 0.064(2) 0.0085(18) -0.0313(17) -0.0098(17)
C7 0.064(2) 0.085(3) 0.064(2) -0.011(2) 0.0147(17) -0.0028(19)
C3 0.0480(17) 0.064(2) 0.072(2) 0.0008(17) 0.0153(16) -0.0116(14)
C16 0.101(3) 0.065(2) 0.0406(15) -0.0119(15) 0.0145(17) -0.004(2)
C30 0.066(2) 0.104(3) 0.071(2) 0.004(2) 0.0058(19) -0.034(2)
C18 0.070(2) 0.122(4) 0.0466(19) -0.003(2) 0.0167(18) 0.014(2)
C27 0.054(2) 0.161(5) 0.060(2) 0.017(3) 0.0023(18) 0.008(3)
C4 0.054(2) 0.077(2) 0.082(3) 0.0004(19) 0.0201(18) -0.0175(17)
C5 0.0437(18) 0.117(4) 0.082(3) 0.010(2) 0.0059(18) 0.0017(19)
C20 0.099(3) 0.089(3) 0.056(2) 0.016(2) 0.014(2) -0.007(2)
C22 0.089(3) 0.178(6) 0.054(2) -0.003(3) 0.028(2) -0.038(4)
C6 0.066(3) 0.138(5) 0.062(2) 0.005(2) -0.001(2) 0.002(2)
C28 0.051(2) 0.208(7) 0.075(3) 0.011(4) 0.003(2) -0.034(3)
C21 0.132(5) 0.124(5) 0.060(2) 0.026(3) 0.016(3) -0.040(4)
C23 0.073(3) 0.195(7) 0.055(2) -0.011(3) 0.025(2) 0.011(3)
C29 0.077(3) 0.158(6) 0.102(4) 0.014(4) 0.000(3) -0.062(4)

loop_
_atom_type_symbol
_atom_type_description
_atom_type_scat_dispersion_real
_atom_type_scat_dispersion_imag
_atom_type_scat_source
C C 0.0181 0.0091 'International Tables Vol C Tables 4.2.6.8 and 6.1.1.4'
H H 0.0000 0.0000 'International Tables Vol C Tables 4.2.6.8 and 6.1.1.4'
N N 0.0311 0.0180 'International Tables Vol C Tables 4.2.6.8 and 6.1.1.4'
Cl Cl 0.3639 0.7018 'International Tables Vol C Tables 4.2.6.8 and 6.1.1.4'
Rh Rh 0.0927 3.6045 'International Tables Vol C Tables 4.2.6.8 and 6.1.1.4'

loop_
_geom_angle_atom_site_label_1
_geom_angle_atom_site_label_2
_geom_angle_atom_site_label_3
_geom_angle
_geom_angle_site_symmetry_1
_geom_angle_site_symmetry_3
_geom_angle_publ_flag
Cl1 Rh1 Cl2 92.14(2) . . ?
N1 Rh1 Cl1 86.48(6) . . ?
N1 Rh1 Cl2 93.33(6) . . ?
N1 Rh1 C11 92.04(10) . . ?
N1 Rh1 C10 114.67(10) . . ?
N1 Rh1 C9 153.77(10) . . ?
N1 Rh1 C13 143.87(10) . . ?
N1 Rh1 C12 105.76(10) . . ?
C11 Rh1 Cl1 125.79(7) . . ?
C11 Rh1 Cl2 141.96(7) . . ?
C11 Rh1 C9 65.28(11) . . ?
C11 Rh1 C13 64.97(11) . . ?
C10 Rh1 Cl1 94.58(7) . . ?
C10 Rh1 Cl2 151.52(8) . . ?
C10 Rh1 C11 38.52(11) . . ?
C10 Rh1 C9 39.16(11) . . ?
C10 Rh1 C13 64.69(10) . . ?
C9 Rh1 Cl1 96.12(8) . . ?
C9 Rh1 Cl2 112.59(8) . . ?
C9 Rh1 C13 38.46(11) . . ?
C13 Rh1 Cl1 129.39(9) . . ?
C13 Rh1 Cl2 89.87(8) . . ?
C12 Rh1 Cl1 159.52(8) . . ?
C12 Rh1 Cl2 103.23(8) . . ?
C12 Rh1 C11 39.47(10) . . ?
C12 Rh1 C10 65.53(10) . . ?
C12 Rh1 C9 65.64(11) . . ?
C12 Rh1 C13 38.97(12) . . ?
C25 N1 Rh1 132.6(2) . . ?
C25 N2 H2 115.6 . . ?
C25 N2 C19 128.8(3) . . ?
C19 N2 H2 115.6 . . ?
C10 C11 Rh1 70.50(15) . . ?
C10 C11 C12 108.0(2) . . ?
C10 C11 C15 125.6(3) . . ?
C12 C11 Rh1 69.76(15) . . ?
C12 C11 C15 126.4(3) . . ?
C15 C11 Rh1 126.0(2) . . ?
C11 C10 Rh1 70.98(15) . . ?
C11 C10 C9 108.8(2) . . ?
C11 C10 C14 125.4(3) . . ?
C9 C10 Rh1 71.00(14) . . ?
C9 C10 C14 125.7(3) . . ?
C14 C10 Rh1 126.64(19) . . ?
C10 C9 Rh1 69.84(14) . . ?
C10 C9 C8 126.2(3) . . ?
C13 C9 Rh1 71.29(15) . . ?
C13 C9 C10 107.2(2) . . ?
C13 C9 C8 126.5(3) . . ?
C8 C9 Rh1 125.7(2) . . ?
C9 C13 Rh1 70.25(15) . . ?
C9 C13 C12 108.7(2) . . ?
C9 C13 C17 126.1(3) . . ?
C12 C13 Rh1 69.14(15) . . ?
C12 C13 C17 125.2(3) . . ?
C17 C13 Rh1 127.6(2) . . ?
N1 C25 N2 119.4(3) . . ?
N1 C25 C24 121.5(3) . . ?
N2 C25 C24 118.9(2) . . ?
C11 C12 Rh1 70.77(15) . . ?
C11 C12 C16 126.1(3) . . ?
C13 C12 Rh1 71.89(16) . . ?
C13 C12 C11 107.2(2) . . ?
C13 C12 C16 126.6(3) . . ?
C16 C12 Rh1 126.7(2) . . ?
C18 C19 N2 121.7(4) . . ?
C20 C19 N2 119.2(4) . . ?
C20 C19 C18 119.0(3) . . ?
C11 C15 H15A 109.5 . . ?
C11 C15 H15B 109.5 . . ?
C11 C15 H15C 109.5 . . ?
H15A C15 H15B 109.5 . . ?
H15A C15 H15C 109.5 . . ?
H15B C15 H15C 109.5 . . ?
C26 C24 C25 121.3(3) . . ?
C26 C24 C30 119.3(4) . . ?
C30 C24 C25 119.3(4) . . ?
C9 C8 H8A 109.5 . . ?
C9 C8 H8B 109.5 . . ?
C9 C8 H8C 109.5 . . ?
H8A C8 H8B 109.5 . . ?
H8A C8 H8C 109.5 . . ?
H8B C8 H8C 109.5 . . ?
C2 C1 H1 119.8 . . ?
C7 C1 H1 119.8 . . ?
C7 C1 C2 120.4(3) . . ?
C10 C14 H14A 109.5 . . ?
C10 C14 H14B 109.5 . . ?
C10 C14 H14C 109.5 . . ?
H14A C14 H14B 109.5 . . ?
H14A C14 H14C 109.5 . . ?
H14B C14 H14C 109.5 . . ?
C1 C2 H2A 120.0 . . ?
C1 C2 C3 120.0(4) . . ?
C3 C2 H2A 120.0 . . ?
C24 C26 H26 119.8 . . ?
C24 C26 C27 120.5(4) . . ?
C27 C26 H26 119.8 . . ?
C13 C17 H17A 109.5 . . ?
C13 C17 H17B 109.5 . . ?
C13 C17 H17C 109.5 . . ?
H17A C17 H17B 109.5 . . ?
H17A C17 H17C 109.5 . . ?
H17B C17 H17C 109.5 . . ?
C1 C7 H7 120.2 . . ?
C1 C7 C6 119.6(4) . . ?
C6 C7 H7 120.2 . . ?
C2 C3 C4 120.2(4) . . ?
C5 C3 C2 118.9(4) . . ?
C5 C3 C4 120.9(4) . . ?
C12 C16 H16A 109.5 . . ?
C12 C16 H16B 109.5 . . ?
C12 C16 H16C 109.5 . . ?
H16A C16 H16B 109.5 . . ?
H16A C16 H16C 109.5 . . ?
H16B C16 H16C 109.5 . . ?
C24 C30 H30 120.0 . . ?
C24 C30 C29 119.9(5) . . ?
C29 C30 H30 120.0 . . ?
C19 C18 H18 120.0 . . ?
C19 C18 C23 120.1(5) . . ?
C23 C18 H18 120.0 . . ?
C26 C27 H27 120.5 . . ?
C28 C27 C26 119.1(5) . . ?
C28 C27 H27 120.5 . . ?
C4 C4 C3 179.2(7) 3_776 . ?
C3 C5 H5 119.6 . . ?
C3 C5 C6 120.8(4) . . ?
C6 C5 H5 119.6 . . ?
C19 C20 H20 119.8 . . ?
C19 C20 C21 120.4(5) . . ?
C21 C20 H20 119.8 . . ?
C21 C22 H22 120.2 . . ?
C23 C22 H22 120.2 . . ?
C23 C22 C21 119.6(4) . . ?
C7 C6 H6 119.8 . . ?
C5 C6 C7 120.3(4) . . ?
C5 C6 H6 119.8 . . ?
C27 C28 H28 119.4 . . ?
C29 C28 C27 121.2(4) . . ?
C29 C28 H28 119.4 . . ?
C20 C21 H21 120.0 . . ?
C22 C21 C20 120.0(5) . . ?
C22 C21 H21 120.0 . . ?
C18 C23 H23 119.6 . . ?
C22 C23 C18 120.8(5) . . ?
C22 C23 H23 119.6 . . ?
C30 C29 H29 120.0 . . ?
C28 C29 C30 120.0(5) . . ?
C28 C29 H29 120.0 . . ?

loop_
_geom_bond_atom_site_label_1
_geom_bond_atom_site_label_2
_geom_bond_distance
_geom_bond_site_symmetry_2
_geom_bond_publ_flag
Rh1 Cl1 2.4332(6) . ?
Rh1 Cl2 2.4585(6) . ?
Rh1 N1 2.123(2) . ?
Rh1 C11 2.145(3) . ?
Rh1 C10 2.139(2) . ?
Rh1 C9 2.155(3) . ?
Rh1 C13 2.168(3) . ?
Rh1 C12 2.132(3) . ?
N1 C25 1.292(4) . ?
N2 H2 0.8600 . ?
N2 C25 1.353(4) . ?
N2 C19 1.411(4) . ?
C11 C10 1.413(4) . ?
C11 C12 1.444(4) . ?
C11 C15 1.492(4) . ?
C10 C9 1.439(4) . ?
C10 C14 1.502(4) . ?
C9 C13 1.424(4) . ?
C9 C8 1.492(4) . ?
C13 C12 1.435(4) . ?
C13 C17 1.500(4) . ?
C25 C24 1.487(4) . ?
C12 C16 1.491(4) . ?
C19 C18 1.374(6) . ?
C19 C20 1.370(6) . ?
C15 H15A 0.9600 . ?
C15 H15B 0.9600 . ?
C15 H15C 0.9600 . ?
C24 C26 1.378(6) . ?
C24 C30 1.390(5) . ?
C8 H8A 0.9600 . ?
C8 H8B 0.9600 . ?
C8 H8C 0.9600 . ?
C1 H1 0.9300 . ?
C1 C2 1.382(5) . ?
C1 C7 1.371(6) . ?
C14 H14A 0.9600 . ?
C14 H14B 0.9600 . ?
C14 H14C 0.9600 . ?
C2 H2A 0.9300 . ?
C2 C3 1.401(5) . ?
C26 H26 0.9300 . ?
C26 C27 1.401(6) . ?
C17 H17A 0.9600 . ?
C17 H17B 0.9600 . ?
C17 H17C 0.9600 . ?
C7 H7 0.9300 . ?
C7 C6 1.380(6) . ?
C3 C4 1.434(6) . ?
C3 C5 1.367(6) . ?
C16 H16A 0.9600 . ?
C16 H16B 0.9600 . ?
C16 H16C 0.9600 . ?
C30 H30 0.9300 . ?
C30 C29 1.391(6) . ?
C18 H18 0.9300 . ?
C18 C23 1.387(6) . ?
C27 H27 0.9300 . ?
C27 C28 1.372(9) . ?
C4 C4 1.206(9) 3_776 ?
C5 H5 0.9300 . ?
C5 C6 1.377(7) . ?
C20 H20 0.9300 . ?
C20 C21 1.389(6) . ?
C22 H22 0.9300 . ?
C22 C21 1.369(9) . ?
C22 C23 1.353(9) . ?
C6 H6 0.9300 . ?
C28 H28 0.9300 . ?
C28 C29 1.362(9) . ?
C21 H21 0.9300 . ?
C23 H23 0.9300 . ?
C29 H29 0.9300 . ?
